data_4348948
loop_
_publ_author_name
'Seco, Jose M.'
'Oyarzabal, Itziar'
'P\'erez-Y\'a\~nez, Sonia'
'Cepeda, Javier'
'Rodr\'iguez-Di\'eguez, Antonio'

_publ_contact_author
;
Antonio Rodriguez-Dieguez. Departamento de Quimica Inorganica, 
Facultad de Ciencias, Universidad de Granada,  Campus Fuenteneva, 
s/n, E-18071, Granada, Spain
;
_publ_section_title
;
 Designing Multifunctional 5-Cyanoisophthalate-Based Coordination Polymers
 as Single-Molecule Magnets, Adsorbents, and Luminescent Materials.
;
_journal_issue 21
_journal_name_full 'Inorganic chemistry'
_journal_page_first 11230
_journal_page_last 11248
_journal_paper_doi 10.1021/acs.inorgchem.6b01845
_journal_volume 55
_journal_year 2016
_chemical_formula_moiety 'C39 H37 Dy2 N7 O16, (C3 H7 N O), (H2 O)'
_chemical_formula_sum 'C42 H46 Dy2 N8 O18'
_chemical_formula_weight 1275.86
_chemical_name_systematic
;
Poly{[(mu4-5-cyanoisophthalato-kO:kO':kO'':kO''')
bis(mu3-5-cyanoisophthalato-kO:kO':k2O'',O''')
tetrakis(dimethylformamide)didysprosium(III)]dimethylformamide
hydrate}
;
_space_group_crystal_system tetragonal
_space_group_IT_number 122
_space_group_name_Hall 'I -4 2bw'
_space_group_name_H-M_alt 'I -4 2 d'
_atom_sites_solution_hydrogens geom
_atom_sites_solution_primary direct
_atom_sites_solution_secondary difmap
_audit_creation_method SHELXL-2014
_cell_angle_alpha 90
_cell_angle_beta 90
_cell_angle_gamma 90
_cell_formula_units_Z 8
_cell_length_a 12.8070(8)
_cell_length_b 12.8070(8)
_cell_length_c 59.467(6)
_cell_measurement_reflns_used 24131
_cell_measurement_temperature 100(2)
_cell_measurement_theta_max 30.533
_cell_measurement_theta_min 2.337
_cell_volume 9753.7(13)
_computing_cell_refinement
;
CrysAlisPro, Agilent Technologies,
Version 1.171.35.15 (release 03-08-2011 CrysAlis171 .NET)
(compiled Aug  3 2011,13:03:54)
;
_computing_data_collection
;
CrysAlisPro, Agilent Technologies,
Version 1.171.35.15 (release 03-08-2011 CrysAlis171 .NET)
(compiled Aug  3 2011,13:03:54)
;
_computing_data_reduction
;
CrysAlisPro, Agilent Technologies,
Version 1.171.35.15 (release 03-08-2011 CrysAlis171 .NET)
(compiled Aug  3 2011,13:03:54)
;
_computing_molecular_graphics 'Ortep-3 (Farrugia, 1997)'
_computing_publication_material 'WinGX (Farrugia, 1999)'
_computing_structure_refinement 'SHELXL-2014 (Sheldrick, 2014)'
_computing_structure_solution 'Sir92 (Altomare et al., 1993)'
_diffrn_ambient_temperature 100(2)
_diffrn_detector_area_resol_mean 5.2012
_diffrn_measured_fraction_theta_full 0.997
_diffrn_measured_fraction_theta_max 0.996
_diffrn_measurement_device_type 'SuperNova, Single source at offset, Atlas'
_diffrn_measurement_method \w
_diffrn_radiation_type MoK\a
_diffrn_radiation_wavelength 0.71073
_diffrn_reflns_av_R_equivalents 0.0493
_diffrn_reflns_av_unetI/netI 0.0546
_diffrn_reflns_Laue_measured_fraction_full 0.997
_diffrn_reflns_Laue_measured_fraction_max 0.996
_diffrn_reflns_limit_h_max 17
_diffrn_reflns_limit_h_min -18
_diffrn_reflns_limit_k_max 12
_diffrn_reflns_limit_k_min -17
_diffrn_reflns_limit_l_max 84
_diffrn_reflns_limit_l_min -46
_diffrn_reflns_number 24131
_diffrn_reflns_point_group_measured_fraction_full 0.998
_diffrn_reflns_point_group_measured_fraction_max 0.997
_diffrn_reflns_theta_full 25.242
_diffrn_reflns_theta_max 30.535
_diffrn_reflns_theta_min 2.337
_diffrn_source 'SuperNova (Mo) X-ray Source'
_exptl_absorpt_coefficient_mu 3.121
_exptl_absorpt_correction_T_max 0.861
_exptl_absorpt_correction_T_min 0.694
_exptl_absorpt_correction_type numerical
_exptl_absorpt_process_details
;
CrysAlisPro, Agilent Technologies,
Version 1.171.35.15 (release 03-08-2011 CrysAlis171 .NET)
(compiled Aug  3 2011,13:03:54)
Analytical numeric absorption correction using a multifaceted crystal
model based on expressions derived by R.C. Clark & J.S. Reid.
(Clark, R. C. & Reid, J. S. (1995). Acta Cryst. A51, 887-897)
;
_exptl_crystal_colour colourless
_exptl_crystal_density_diffrn 1.730
_exptl_crystal_density_method none
_exptl_crystal_description 'square plate'
_exptl_crystal_F_000 5120
_exptl_crystal_size_max 0.18
_exptl_crystal_size_mid 0.10
_exptl_crystal_size_min 0.05
_platon_squeeze_details
;
;
_refine_diff_density_max 1.437
_refine_diff_density_min -1.037
_refine_diff_density_rms 0.169
_refine_ls_abs_structure_details
;
 Refined as an inversion twin.
;
_refine_ls_abs_structure_Flack 0.03(2)
_refine_ls_extinction_method none
_refine_ls_goodness_of_fit_ref 1.053
_refine_ls_hydrogen_treatment constr
_refine_ls_matrix_type full
_refine_ls_number_parameters 297
_refine_ls_number_reflns 7381
_refine_ls_number_restraints 18
_refine_ls_restrained_S_all 1.056
_refine_ls_R_factor_all 0.0478
_refine_ls_R_factor_gt 0.0418
_refine_ls_shift/su_max 0.000
_refine_ls_shift/su_mean 0.000
_refine_ls_structure_factor_coef Fsqd
_refine_ls_weighting_details 'w=1/[\s^2^(Fo^2^)+(0.0366P)^2^+78.5214P] where P=(Fo^2^+2Fc^2^)/3'
_refine_ls_weighting_scheme calc
_refine_ls_wR_factor_gt 0.0896
_refine_ls_wR_factor_ref 0.0919
_reflns_Friedel_coverage 0.835
_reflns_Friedel_fraction_full 1.000
_reflns_Friedel_fraction_max 0.997
_reflns_number_gt 6797
_reflns_number_total 7381
_reflns_threshold_expression 'I > 2\s(I)'
_cod_data_source_file ic6b01845_si_005.cif
_cod_data_source_block Compound4-Dy
_cod_original_cell_volume 9754(2)
_cod_database_code 4348948
_shelx_space_group_comment
;
The symmetry employed for this shelxl refinement is uniquely defined
by the following loop, which should always be used as a source of
symmetry information in preference to the above space-group names.
They are only intended as comments.
;
_shelxl_version_number 2014-3

loop_
_space_group_symop_operation_xyz
'x, y, z'
'-x, -y, z'
'x, -y+1/2, -z+1/4'
'-x, y+1/2, -z+1/4'
'y, x+1/2, z+1/4'
'-y, -x+1/2, z+1/4'
'-y, x, -z'
'y, -x, -z'
'x+1/2, y+1/2, z+1/2'
'-x+1/2, -y+1/2, z+1/2'
'x+1/2, -y+1, -z+3/4'
'-x+1/2, y+1, -z+3/4'
'y+1/2, x+1, z+3/4'
'-y+1/2, -x+1, z+3/4'
'-y+1/2, x+1/2, -z+1/2'
'y+1/2, -x+1/2, -z+1/2'

loop_
_atom_site_label
_atom_site_type_symbol
_atom_site_fract_x
_atom_site_fract_y
_atom_site_fract_z
_atom_site_U_iso_or_equiv
_atom_site_adp_type
_atom_site_occupancy
_atom_site_site_symmetry_order
_atom_site_calc_flag
_atom_site_refinement_flags_posn
_atom_site_refinement_flags_adp
_atom_site_refinement_flags_occupancy
_atom_site_disorder_assembly
_atom_site_disorder_group
Dy1 Dy 0.65588(2) 0.07470(2) 0.06146(2) 0.00964(8) Uani 1 1 d . . . . .
O1A O 0.6366(4) -0.0522(4) 0.03246(9) 0.0190(12) Uani 1 1 d . . . . .
O2A O 0.5163(4) 0.1278(4) 0.03988(9) 0.0184(12) Uani 1 1 d . . . . .
C11A C 0.4395(6) 0.1097(6) 0.02792(12) 0.0136(14) Uani 1 1 d . . . . .
C1A C 0.4398(6) 0.1587(7) 0.00466(11) 0.0155(13) Uani 1 1 d . . . . .
C2A C 0.8146(6) 0.3472(7) 0.00598(12) 0.0169(14) Uani 1 1 d . . . . .
H2A H 0.8255 0.2840 -0.0014 0.020 Uiso 1 1 calc R U . . .
C3A C 0.7715(6) 0.3474(7) 0.02765(12) 0.0174(14) Uani 1 1 d . . . . .
C4A C 0.7579(7) 0.4409(6) 0.03870(13) 0.0222(17) Uani 1 1 d . . . . .
H4A H 0.7305 0.4421 0.0532 0.027 Uiso 1 1 calc R U . . .
C5A C 0.5338(7) 0.2143(8) -0.02798(15) 0.0250(18) Uani 1 1 d . . . . .
C51A C 0.6321(8) 0.2268(10) -0.04006(17) 0.039(3) Uani 1 1 d . . . . .
N51A N 0.7090(7) 0.2389(10) -0.04960(17) 0.054(3) Uani 1 1 d . . . . .
C6A C 0.5334(6) 0.1739(7) -0.00591(14) 0.0214(17) Uani 1 1 d . . . . .
H6A H 0.5958 0.1580 0.0013 0.026 Uiso 1 1 calc R U . . .
C31A C 0.7401(6) 0.2469(6) 0.03893(12) 0.0161(14) Uani 1 1 d . . . . .
O3A O 0.7504(4) 0.1603(4) 0.02906(8) 0.0154(10) Uani 1 1 d . . . . .
O4A O 0.7028(5) 0.2548(5) 0.05836(9) 0.0251(13) Uani 1 1 d . . . . .
O1B O 0.6034(5) -0.0633(5) 0.08100(9) 0.0222(12) Uani 1 1 d . . . . .
O2B O 0.5424(4) 0.1540(5) 0.08800(9) 0.0217(12) Uani 1 1 d . . . . .
C11B C 0.5522(6) -0.1342(6) 0.09107(12) 0.0169(16) Uani 1 1 d . . . . .
C1B C 0.6099(7) -0.1947(8) 0.10863(15) 0.029(2) Uani 1 1 d . . . . .
C2B C 0.5572(9) -0.2500 0.1250 0.017(2) Uani 1 2 d S T P . .
H2B H 0.4846 -0.2500 0.1250 0.020 Uiso 1 2 calc R U P . .
C3B C 0.7690(15) -0.215(2) 0.1303(3) 0.046(7) Uani 0.5 1 d . . P A -1
C31B C 0.879(2) -0.195(2) 0.1323(5) 0.064(7) Uani 0.5 1 d . U P A -1
N31B N 0.965(2) -0.167(4) 0.1352(6) 0.118(12) Uani 0.5 1 d . U P A -1
C4B C 0.7153(15) -0.1667(18) 0.1123(3) 0.026(4) Uani 0.5 1 d . . P A -1
H4B H 0.7484 -0.1182 0.1031 0.032 Uiso 0.5 1 calc R U P A -1
C5B C 0.7179(15) -0.277(2) 0.1450(4) 0.032(5) Uani 0.5 1 d . . P A -1
H5B H 0.7526 -0.3023 0.1577 0.038 Uiso 0.5 1 calc R U P A -1
O1D O 0.8181(4) -0.0198(4) 0.05979(10) 0.0219(11) Uani 1 1 d . . . . .
C2D C 0.8580(6) -0.0635(7) 0.04341(14) 0.0219(16) Uani 1 1 d . . . . .
H2D H 0.8287 -0.0511 0.0294 0.026 Uiso 1 1 calc R U . . .
N3D N 0.9397(6) -0.1271(6) 0.04444(13) 0.0256(16) Uani 1 1 d . . . . .
C4D C 0.9834(8) -0.1550(9) 0.06594(16) 0.036(2) Uani 1 1 d . . . . .
H4D1 H 0.9493 -0.1157 0.0776 0.054 Uiso 1 1 calc R U . . .
H4D2 H 1.0567 -0.1395 0.0660 0.054 Uiso 1 1 calc R U . . .
H4D3 H 0.9732 -0.2282 0.0686 0.054 Uiso 1 1 calc R U . . .
C5D C 0.9801(8) -0.1760(10) 0.02447(19) 0.042(3) Uani 1 1 d . . . . .
H5D1 H 0.9428 -0.1508 0.0116 0.063 Uiso 1 1 calc R U . . .
H5D2 H 0.9717 -0.2503 0.0256 0.063 Uiso 1 1 calc R U . . .
H5D3 H 1.0529 -0.1596 0.0229 0.063 Uiso 1 1 calc R U . . .
O1E O 0.7557(5) 0.1090(6) 0.09416(9) 0.0315(16) Uani 1 1 d D . . . .
C2E C 0.8020(19) 0.082(2) 0.1107(3) 0.202(16) Uiso 1 1 d D . . . .
H2E H 0.8692 0.0585 0.1077 0.243 Uiso 1 1 calc R U . . .
N3E N 0.7791(14) 0.0788(13) 0.1316(3) 0.107(5) Uiso 1 1 d D . . . .
C4E C 0.676(2) 0.099(2) 0.1406(4) 0.153(11) Uiso 1 1 d D . . . .
H4E1 H 0.6792 0.1554 0.1513 0.229 Uiso 1 1 calc R U . . .
H4E2 H 0.6498 0.0376 0.1479 0.229 Uiso 1 1 calc R U . . .
H4E3 H 0.6294 0.1181 0.1286 0.229 Uiso 1 1 calc R U . . .
C5E C 0.838(4) 0.047(3) 0.1514(7) 0.38(4) Uiso 1 1 d D . . . .
H5E1 H 0.8975 0.0067 0.1469 0.573 Uiso 1 1 calc R U . . .
H5E2 H 0.7943 0.0061 0.1611 0.573 Uiso 1 1 calc R U . . .
H5E3 H 0.8612 0.1083 0.1594 0.573 Uiso 1 1 calc R U . . .

loop_
_atom_site_aniso_label
_atom_site_aniso_U_11
_atom_site_aniso_U_22
_atom_site_aniso_U_33
_atom_site_aniso_U_23
_atom_site_aniso_U_13
_atom_site_aniso_U_12
Dy1 0.01044(15) 0.01142(15) 0.00706(11) 0.00229(12) 0.00002(11) -0.00234(12)
O1A 0.020(3) 0.019(3) 0.018(2) -0.008(2) 0.006(2) -0.006(2)
O2A 0.018(3) 0.023(3) 0.014(2) 0.005(2) -0.004(2) 0.002(2)
C11A 0.015(4) 0.012(3) 0.014(3) 0.004(2) -0.004(3) 0.001(3)
C1A 0.012(3) 0.019(4) 0.015(3) -0.002(3) -0.002(2) 0.001(3)
C2A 0.016(3) 0.020(4) 0.015(3) -0.001(3) -0.003(2) -0.002(3)
C3A 0.018(4) 0.019(4) 0.015(3) 0.006(3) 0.002(3) 0.001(3)
C4A 0.030(4) 0.020(4) 0.017(3) 0.010(3) 0.004(3) -0.005(3)
C5A 0.018(4) 0.033(5) 0.024(4) 0.009(4) 0.001(3) 0.006(3)
C51A 0.028(5) 0.063(7) 0.028(5) 0.012(5) -0.004(4) 0.007(5)
N51A 0.022(5) 0.090(9) 0.050(5) 0.025(6) 0.013(4) 0.014(5)
C6A 0.016(4) 0.028(5) 0.021(4) 0.008(3) -0.005(3) 0.000(3)
C31A 0.015(3) 0.015(4) 0.019(3) 0.008(3) -0.003(3) -0.002(3)
O3A 0.015(3) 0.018(3) 0.013(2) 0.004(2) 0.0036(18) 0.000(2)
O4A 0.038(3) 0.024(3) 0.013(3) 0.000(2) 0.002(2) -0.018(3)
O1B 0.024(3) 0.021(3) 0.021(3) 0.011(2) 0.001(2) -0.008(2)
O2B 0.022(3) 0.024(3) 0.019(3) -0.012(2) 0.005(2) -0.006(3)
C11B 0.019(4) 0.017(4) 0.015(3) 0.008(3) -0.001(3) -0.003(3)
C1B 0.021(4) 0.041(5) 0.026(4) 0.024(4) 0.000(3) -0.006(4)
C2B 0.025(6) 0.019(5) 0.007(4) 0.005(4) 0.000 0.000
C3B 0.021(9) 0.08(2) 0.034(13) 0.043(12) 0.000(8) -0.001(10)
C31B 0.046(11) 0.083(13) 0.064(11) 0.048(10) -0.014(9) -0.003(10)
N31B 0.072(17) 0.17(2) 0.110(19) 0.062(19) -0.028(15) -0.015(18)
C4B 0.017(9) 0.026(10) 0.036(10) 0.013(9) 0.000(7) 0.006(8)
C5B 0.014(8) 0.047(14) 0.035(11) 0.026(10) -0.001(8) 0.001(9)
O1D 0.018(3) 0.020(3) 0.028(3) 0.006(2) -0.002(2) 0.005(2)
C2D 0.014(4) 0.026(4) 0.027(4) 0.004(3) -0.001(3) -0.002(3)
N3D 0.015(3) 0.022(4) 0.040(4) -0.002(3) 0.001(3) 0.009(3)
C4D 0.029(5) 0.038(5) 0.041(5) 0.018(5) -0.008(4) 0.008(4)
C5D 0.025(5) 0.052(7) 0.049(6) -0.005(5) 0.008(4) 0.013(5)
O1E 0.025(3) 0.055(5) 0.015(3) -0.004(3) -0.006(2) -0.004(3)

loop_
_atom_type_symbol
_atom_type_description
_atom_type_scat_dispersion_real
_atom_type_scat_dispersion_imag
_atom_type_scat_source
C C 0.0033 0.0016 'International Tables Vol C Tables 4.2.6.8 and 6.1.1.4'
H H 0.0000 0.0000 'International Tables Vol C Tables 4.2.6.8 and 6.1.1.4'
N N 0.0061 0.0033 'International Tables Vol C Tables 4.2.6.8 and 6.1.1.4'
O O 0.0106 0.0060 'International Tables Vol C Tables 4.2.6.8 and 6.1.1.4'
Dy Dy -0.1892 4.4098 'International Tables Vol C Tables 4.2.6.8 and 6.1.1.4'

loop_
_geom_angle_atom_site_label_1
_geom_angle_atom_site_label_2
_geom_angle_atom_site_label_3
_geom_angle
_geom_angle_site_symmetry_1
_geom_angle_site_symmetry_3
O1B Dy1 O2A 107.0(2) . .
O1B Dy1 O1E 83.2(2) . .
O2A Dy1 O1E 145.3(2) . .
O1B Dy1 O2B 78.9(2) . .
O2A Dy1 O2B 76.6(2) . .
O1E Dy1 O2B 72.9(2) . .
O1B Dy1 O1A 78.7(2) . .
O2A Dy1 O1A 73.6(2) . .
O1E Dy1 O1A 141.0(2) . .
O2B Dy1 O1A 135.20(19) . .
O1B Dy1 O4A 152.2(2) . .
O2A Dy1 O4A 82.4(2) . .
O1E Dy1 O4A 75.4(2) . .
O2B Dy1 O4A 78.0(2) . .
O1A Dy1 O4A 128.93(18) . .
O1B Dy1 O1D 83.2(2) . .
O2A Dy1 O1D 142.7(2) . .
O1E Dy1 O1D 70.2(2) . .
O2B Dy1 O1D 140.5(2) . .
O1A Dy1 O1D 73.5(2) . .
O4A Dy1 O1D 105.4(2) . .
O1B Dy1 O3A 152.9(2) . .
O2A Dy1 O3A 79.56(18) . .
O1E Dy1 O3A 106.7(2) . .
O2B Dy1 O3A 127.9(2) . .
O1A Dy1 O3A 78.10(18) . .
O4A Dy1 O3A 53.26(18) . .
O1D Dy1 O3A 76.90(19) . .
O1B Dy1 C31A 174.6(2) . .
O2A Dy1 C31A 78.4(2) . .
O1E Dy1 C31A 92.2(2) . .
O2B Dy1 C31A 102.5(2) . .
O1A Dy1 C31A 103.4(2) . .
O4A Dy1 C31A 26.5(2) . .
O1D Dy1 C31A 92.5(2) . .
O3A Dy1 C31A 26.8(2) . .
C11A O1A Dy1 129.7(5) 2_655 .
C11A O2A Dy1 152.0(5) . .
O2A C11A O1A 127.3(7) . 2_655
O2A C11A C1A 116.4(7) . .
O1A C11A C1A 116.2(6) 2_655 .
C6A C1A C2A 120.3(7) . 8_565
C6A C1A C11A 118.6(7) . .
C2A C1A C11A 121.0(7) 8_565 .
C1A C2A C3A 121.0(8) 7_655 .
C4A C3A C2A 119.4(8) . .
C4A C3A C31A 119.8(6) . .
C2A C3A C31A 120.8(8) . .
C3A C4A C5A 119.4(7) . 7_655
C4A C5A C6A 121.0(8) 8_565 .
C4A C5A C51A 118.9(8) 8_565 .
C6A C5A C51A 120.2(8) . .
N51A C51A C5A 178.6(13) . .
C1A C6A C5A 118.9(7) . .
O4A C31A O3A 122.6(7) . .
O4A C31A C3A 116.3(7) . .
O3A C31A C3A 121.1(7) . .
O4A C31A Dy1 58.4(4) . .
O3A C31A Dy1 64.5(4) . .
C3A C31A Dy1 172.0(6) . .
C31A O3A Dy1 88.7(4) . .
C31A O4A Dy1 95.1(5) . .
C11B O1B Dy1 166.5(5) . .
C11B O2B Dy1 127.1(5) 2_655 .
O2B C11B O1B 125.2(7) 2_655 .
O2B C11B C1B 118.4(7) 2_655 .
O1B C11B C1B 116.4(7) . .
C2B C1B C4B 119.3(11) . .
C2B C1B C11B 121.1(8) . .
C4B C1B C11B 116.6(10) . .
C1B C2B C1B 121.5(11) 3_545 .
C5B C3B C4B 120.8(17) . .
C5B C3B C31B 121.8(19) . .
C4B C3B C31B 117.3(19) . .
N31B C31B C3B 172(4) . .
C1B C4B C3B 117.9(17) . .
C3B C5B C1B 120.8(16) . 3_545
C2D O1D Dy1 128.2(5) . .
O1D C2D N3D 124.6(8) . .
C2D N3D C5D 120.8(8) . .
C2D N3D C4D 119.9(8) . .
C5D N3D C4D 119.0(8) . .
C2E O1E Dy1 152.5(16) . .
O1E C2E N3E 134(2) . .
C2E N3E C4E 124(2) . .
C2E N3E C5E 133(3) . .
C4E N3E C5E 103(3) . .

loop_
_geom_bond_atom_site_label_1
_geom_bond_atom_site_label_2
_geom_bond_distance
_geom_bond_site_symmetry_2
Dy1 O1B 2.220(5) .
Dy1 O2A 2.303(5) .
Dy1 O1E 2.368(6) .
Dy1 O2B 2.374(5) .
Dy1 O1A 2.382(5) .
Dy1 O4A 2.391(6) .
Dy1 O1D 2.406(5) .
Dy1 O3A 2.526(5) .
Dy1 C31A 2.797(7) .
O1A C11A 1.250(9) 2_655
O2A C11A 1.237(9) .
C11A O1A 1.250(9) 2_655
C11A C1A 1.519(10) .
C1A C6A 1.368(11) .
C1A C2A 1.387(11) 8_565
C2A C1A 1.387(11) 7_655
C2A C3A 1.402(10) .
C3A C4A 1.376(12) .
C3A C31A 1.506(11) .
C4A C5A 1.397(11) 7_655
C5A C4A 1.397(11) 8_565
C5A C6A 1.410(11) .
C5A C51A 1.458(13) .
C51A N51A 1.148(13) .
C31A O4A 1.254(9) .
C31A O3A 1.262(10) .
O1B C11B 1.270(9) .
O2B C11B 1.251(9) 2_655
C11B O2B 1.251(9) 2_655
C11B C1B 1.496(11) .
C1B C2B 1.380(10) .
C1B C4B 1.41(2) .
C2B C1B 1.380(10) 3_545
C3B C5B 1.35(3) .
C3B C4B 1.42(3) .
C3B C31B 1.43(4) .
C31B N31B 1.18(4) .
C5B C1B 1.45(2) 3_545
O1D C2D 1.235(10) .
C2D N3D 1.327(10) .
N3D C5D 1.439(12) .
N3D C4D 1.441(11) .
O1E C2E 1.1996(14) .
C2E N3E 1.278(12) .
N3E C4E 1.45(2) .
N3E C5E 1.46(3) .

loop_
_platon_squeeze_void_nr
_platon_squeeze_void_average_x
_platon_squeeze_void_average_y
_platon_squeeze_void_average_z
_platon_squeeze_void_volume
_platon_squeeze_void_count_electrons
1 0.000 0.500 0.056 33.1 2.4
2 0.000 0.000 0.194 33.1 1.8
3 0.000 0.000 0.500 254.9 60.6
4 0.000 0.500 0.444 33.2 5.4
5 0.000 0.500 0.750 255.0 57.7
6 0.000 0.000 0.806 33.1 0.5
7 0.500 1.000 0.250 254.9 57.7
8 0.500 0.500 1.000 254.9 60.6
9 0.500 0.500 0.306 33.1 0.5
10 0.500 1.000 0.944 33.2 5.4
11 0.500 0.000 0.556 33.1 2.3
12 0.500 0.500 0.694 33.1 1.8
